data_7037583
loop_
_publ_author_name
'Sone, Eriko'
'Sato, Moeko'
'Yamanishi, Katsunori'
'Kamio, Chihiro'
'Takemoto, Hiroyuki'
'Kondo, Mitsuru'

_publ_section_title
;
 Self-assembled construction of a sheet-type coordination polymer bearing
 cationic M2L4 cages: creation of channel-like space for removal of
 ClO4(-) and NO3(-) from aqueous solutions.
;
_journal_issue 3
_journal_name_full 'Dalton transactions (Cambridge, England : 2003)'
_journal_page_first 894
_journal_page_last 898
_journal_paper_doi 10.1039/c5dt03602j
_journal_volume 45
_journal_year 2016
_chemical_formula_moiety 'C158 H179 Cl6 Cu3 N25 O10'
_chemical_formula_sum 'C158 H179 Cl6 Cu3 N25 O10'
_chemical_formula_weight 2991.67
_space_group_IT_number 85
_symmetry_cell_setting tetragonal
_symmetry_Int_Tables_number 85
_symmetry_space_group_name_Hall '-P 4a'
_symmetry_space_group_name_H-M 'P 4/n :2'
_atom_sites_solution_hydrogens geom
_atom_sites_solution_primary direct
_atom_sites_solution_secondary difmap
_audit_creation_method 'CrystalStructure 4.1'
_audit_update_record
;
2015-10-21 deposited with the CCDC.
2015-11-27 downloaded from the CCDC.
;
_cell_angle_alpha 90.0000
_cell_angle_beta 90.0000
_cell_angle_gamma 90.0000
_cell_formula_units_Z 2
_cell_length_a 16.3153(19)
_cell_length_b 16.3153(19)
_cell_length_c 30.680(6)
_cell_measurement_reflns_used 16152
_cell_measurement_temperature 173
_cell_measurement_theta_max 31.43
_cell_measurement_theta_min 2.21
_cell_volume 8167(2)
_computing_cell_refinement CrystalClear
_computing_data_collection 'CrystalClear (Rigaku Inc., 2008)'
_computing_data_reduction CrystalClear
_computing_molecular_graphics 'CrystalStructure 4.0'
_computing_publication_material 'CrystalStructure 4.0 (Rigaku, 2010)'
_computing_structure_refinement 'SHELXL97 (Sheldrick, 2008)'
_computing_structure_solution 'Il Milione (Burla, et al., 2007)'
_diffrn_ambient_temperature 173
_diffrn_detector_area_resol_mean 7.111
_diffrn_measured_fraction_theta_full 0.988
_diffrn_measured_fraction_theta_max 0.988
_diffrn_measurement_device_type 'Rigaku Saturn724'
_diffrn_radiation_type 'Mo K\a'
_diffrn_radiation_wavelength 0.71075
_diffrn_reflns_av_R_equivalents 0.0815
_diffrn_reflns_limit_h_max 20
_diffrn_reflns_limit_h_min -20
_diffrn_reflns_limit_k_max 20
_diffrn_reflns_limit_k_min -20
_diffrn_reflns_limit_l_max 37
_diffrn_reflns_limit_l_min -37
_diffrn_reflns_number 113821
_diffrn_reflns_theta_full 26.00
_diffrn_reflns_theta_max 26.00
_diffrn_standards_number 0
_exptl_absorpt_coefficient_mu 0.547
_exptl_absorpt_correction_T_max 0.968
_exptl_absorpt_correction_T_min 0.800
_exptl_absorpt_correction_type multi-scan
_exptl_absorpt_process_details 'REQAB (Rigaku, 1998)'
_exptl_crystal_colour blue
_exptl_crystal_density_diffrn 1.217
_exptl_crystal_density_method 'not measured'
_exptl_crystal_description block
_exptl_crystal_F_000 3142.00
_exptl_crystal_size_max 0.090
_exptl_crystal_size_mid 0.070
_exptl_crystal_size_min 0.060
_refine_diff_density_max 0.900
_refine_diff_density_min -0.500
_refine_ls_extinction_method none
_refine_ls_goodness_of_fit_ref 1.004
_refine_ls_hydrogen_treatment constr
_refine_ls_number_parameters 513
_refine_ls_number_reflns 7948
_refine_ls_number_restraints 31
_refine_ls_R_factor_gt 0.0755
_refine_ls_shift/su_max 0.000
_refine_ls_structure_factor_coef Fsqd
_refine_ls_weighting_details 'w = 1/[\w^2^(Fo^2^)+(0.0172P)^2^+28.7512P] where P=(Fo^2^+2Fc^2^)/3'
_refine_ls_weighting_scheme calc
_refine_ls_wR_factor_ref 0.1521
_reflns_number_gt 7211
_reflns_number_total 7948
_reflns_threshold_expression F^2^>2.0\w(F^2^)
_cod_data_source_file c5dt03602j2.cif
_cod_data_source_block Compound-1
_cod_depositor_comments 'Adding full bibliography for 7037583.cif.'
_cod_original_sg_symbol_H-M 'P 4/n'
_cod_database_code 7037583

loop_
_symmetry_equiv_pos_site_id
_symmetry_equiv_pos_as_xyz
1 +X,+Y,+Z
2 1/2-Y,+X,+Z
3 1/2-X,1/2-Y,+Z
4 +Y,1/2-X,+Z
5 -X,-Y,-Z
6 1/2+Y,-X,-Z
7 1/2+X,1/2+Y,-Z
8 -Y,1/2+X,-Z

loop_
_atom_site_label
_atom_site_type_symbol
_atom_site_fract_x
_atom_site_fract_y
_atom_site_fract_z
_atom_site_U_iso_or_equiv
_atom_site_adp_type
_atom_site_occupancy
_atom_site_symmetry_multiplicity
_atom_site_calc_flag
_atom_site_refinement_flags
Cu1 Cu 0.2500 0.2500 -0.00152(3) 0.02927(19) Uani 1.0 2 d .
Cu2 Cu 0.2500 0.2500 0.25625(3) 0.0410(3) Uani 1.0 2 d .
Cu3 Cu 0.2500 0.2500 0.42107(3) 0.0465(3) Uani 1.0 2 d .
Cl1 Cl 0.2500 0.2500 0.08097(7) 0.0519(5) Uani 1.0 2 d .
Cl2 Cl 0.2500 0.2500 0.33945(6) 0.0488(5) Uani 1.0 2 d .
Cl3 Cl -0.2500 0.2500 0.0000 0.0341(4) Uani 1.0 2 d .
Cl4A Cl -0.2500 0.2500 0.5000 0.053(6) Uani 0.4000 2 d .
Cl5B Cl -0.2500 0.2500 0.5185(5) 0.055(4) Uani 0.3000 4 d .
Cl6 Cl 0.2500 0.2500 -0.18124(17) 0.1129(16) Uani 0.7500 2 d .
Cl7 Cl 0.1244(5) 0.1340(5) -0.22697(18) 0.095(2) Uani 0.2500 8 d .
Cl8 Cl 0.2500 0.2500 0.7138(5) 0.124(6) Uani 0.2500 2 d .
O1 O 0.3906(5) 0.3133(5) 0.1358(3) 0.075(2) Uani 0.5000 8 d .
O2 O 0.1191(5) 0.3759(7) 0.6810(3) 0.097(3) Uani 0.5000 8 d .
O3 O -0.1704(17) 0.2662(13) 0.6208(8) 0.108(8) Uani 0.2000 8 d .
O4 O -0.0107(10) 0.2561(9) -0.2404(5) 0.111(5) Uani 0.3500 8 d .
O5 O 0.0153(5) 0.2507(4) 0.6535(3) 0.113(3) Uani 0.7500 8 d .
O6A O -0.181(3) 0.228(2) 0.7213(14) 0.123(11) Uani 0.1400 8 d .
O7B O -0.2500 0.2500 0.712(2) 0.122(11) Uani 0.1200 4 d .
N1 N 0.13005(17) 0.27314(17) -0.00832(10) 0.0339(7) Uani 1.0 8 d .
N2 N 0.00331(16) 0.31103(17) 0.00920(9) 0.0306(6) Uani 1.0 8 d .
N3 N 0.1697(2) 0.3438(2) 0.24997(10) 0.0434(8) Uani 1.0 8 d .
N4 N 0.0523(2) 0.4050(2) 0.23338(10) 0.0427(8) Uani 1.0 8 d .
N5 N 0.1282(3) 0.2517(3) 0.43207(10) 0.0493(9) Uani 1.0 8 d .
N6 N 0.0136(3) 0.2170(2) 0.46722(11) 0.0483(9) Uani 1.0 8 d .
N7 N 0.2500 0.2500 0.5240(3) 0.073(3) Uani 1.0 2 d .
C1 C 0.0824(2) 0.3066(2) 0.02183(12) 0.0330(8) Uani 1.0 8 d .
C2 C -0.0009(2) 0.2782(2) -0.03241(11) 0.0296(7) Uani 1.0 8 d .
C3 C 0.0786(2) 0.2549(2) -0.04318(11) 0.0302(7) Uani 1.0 8 d .
C4 C 0.0956(3) 0.2222(3) -0.08417(12) 0.0372(8) Uani 1.0 8 d .
C5 C 0.0315(3) 0.2143(3) -0.11275(12) 0.0387(9) Uani 1.0 8 d .
C6 C -0.0488(3) 0.2365(3) -0.10100(12) 0.0387(9) Uani 1.0 8 d .
C7 C -0.0666(2) 0.2683(2) -0.06056(11) 0.0322(8) Uani 1.0 8 d .
C8 C -0.0654(2) 0.3504(3) 0.03236(11) 0.0341(8) Uani 1.0 8 d .
C9 C -0.0484(2) 0.3654(3) 0.07989(11) 0.0317(8) Uani 1.0 8 d .
C10 C -0.0232(2) 0.4426(2) 0.09395(11) 0.0317(8) Uani 1.0 8 d .
C11 C -0.0168(2) 0.4588(3) 0.13829(11) 0.0333(8) Uani 1.0 8 d .
C12 C -0.0358(3) 0.3962(3) 0.16809(11) 0.0352(8) Uani 1.0 8 d .
C13 C -0.0574(3) 0.3184(3) 0.15434(12) 0.0420(9) Uani 1.0 8 d .
C14 C -0.0638(3) 0.3027(3) 0.10934(12) 0.0407(9) Uani 1.0 8 d .
C15 C -0.0045(3) 0.5085(3) 0.06107(13) 0.0480(10) Uani 1.0 8 d .
C16 C 0.0088(3) 0.5436(3) 0.15430(13) 0.0470(10) Uani 1.0 8 d .
C17 C -0.0741(4) 0.2491(3) 0.18545(15) 0.0688(15) Uani 1.0 8 d .
C18 C -0.0860(4) 0.2182(3) 0.09377(16) 0.0711(16) Uani 1.0 8 d .
C19 C -0.0316(3) 0.4151(3) 0.21642(11) 0.0443(10) Uani 1.0 8 d .
C20 C 0.1020(3) 0.3412(3) 0.22643(12) 0.0430(9) Uani 1.0 8 d .
C21 C 0.0906(3) 0.4549(3) 0.26380(11) 0.0431(9) Uani 1.0 8 d .
C22 C 0.1645(3) 0.4167(3) 0.27388(11) 0.0426(9) Uani 1.0 8 d .
C23 C 0.2181(3) 0.4521(3) 0.30375(12) 0.0512(11) Uani 1.0 8 d .
C24 C 0.1947(4) 0.5250(3) 0.32201(14) 0.0598(13) Uani 1.0 8 d .
C25 C 0.1208(4) 0.5630(3) 0.31152(15) 0.0635(13) Uani 1.0 8 d .
C26 C 0.0663(3) 0.5291(3) 0.28207(13) 0.0541(11) Uani 1.0 8 d .
C27 C 0.0942(3) 0.2039(3) 0.46185(13) 0.0508(11) Uani 1.0 8 d .
C28 C -0.0079(3) 0.2789(3) 0.43807(13) 0.0493(10) Uani 1.0 8 d .
C29 C 0.0640(3) 0.3001(3) 0.41647(13) 0.0492(10) Uani 1.0 8 d .
C30 C 0.0638(4) 0.3621(3) 0.38493(13) 0.0598(13) Uani 1.0 8 d .
C31 C -0.0109(4) 0.3982(3) 0.37629(15) 0.0691(15) Uani 1.0 8 d .
C32 C -0.0825(4) 0.3752(3) 0.39743(16) 0.0702(15) Uani 1.0 8 d .
C33 C -0.0836(4) 0.3152(3) 0.42913(15) 0.0584(12) Uani 1.0 8 d .
C34 C -0.0388(3) 0.1739(3) 0.49844(15) 0.0538(11) Uani 1.0 8 d .
C35 C -0.0182(3) 0.0835(3) 0.49952(13) 0.0451(10) Uani 1.0 8 d .
C36 C 0.0370(3) 0.0525(3) 0.53090(13) 0.0467(10) Uani 1.0 8 d .
C37 C 0.0789(4) 0.1078(3) 0.56366(15) 0.0606(12) Uani 1.0 8 d .
C38 C -0.0535(3) 0.0318(3) 0.46892(13) 0.0470(10) Uani 1.0 8 d .
C39 C -0.1097(4) 0.0672(4) 0.43439(16) 0.0693(14) Uani 1.0 8 d .
C40 C 0.2500 0.2500 0.5611(4) 0.067(3) Uani 1.0 2 d .
C41 C 0.2500 0.2500 0.6091(4) 0.109(5) Uani 1.0 2 d .
H1 H 0.1018 0.3254 0.0493 0.0396 Uiso 1.0 8 calc R
H4 H 0.1495 0.2061 -0.0920 0.0446 Uiso 1.0 8 calc R
H5 H 0.0415 0.1933 -0.1411 0.0464 Uiso 1.0 8 calc R
H6 H -0.0919 0.2294 -0.1215 0.0465 Uiso 1.0 8 calc R
H7 H -0.1209 0.2827 -0.0524 0.0387 Uiso 1.0 8 calc R
H8A H -0.1146 0.3152 0.0297 0.0409 Uiso 1.0 8 calc R
H8B H -0.0779 0.4034 0.0181 0.0409 Uiso 1.0 8 calc R
H15A H 0.0177 0.4834 0.0346 0.0576 Uiso 1.0 8 calc R
H15B H 0.0358 0.5466 0.0733 0.0576 Uiso 1.0 8 calc R
H15C H -0.0549 0.5383 0.0540 0.0576 Uiso 1.0 8 calc R
H16A H 0.0133 0.5431 0.1862 0.0564 Uiso 1.0 8 calc R
H16B H -0.0325 0.5840 0.1455 0.0564 Uiso 1.0 8 calc R
H16C H 0.0619 0.5582 0.1416 0.0564 Uiso 1.0 8 calc R
H17A H -0.0636 0.2674 0.2154 0.0825 Uiso 1.0 8 calc R
H17B H -0.0381 0.2028 0.1785 0.0825 Uiso 1.0 8 calc R
H17C H -0.1314 0.2319 0.1827 0.0825 Uiso 1.0 8 calc R
H18A H -0.1425 0.2057 0.1023 0.0853 Uiso 1.0 8 calc R
H18B H -0.0488 0.1781 0.1069 0.0853 Uiso 1.0 8 calc R
H18C H -0.0813 0.2159 0.0619 0.0853 Uiso 1.0 8 calc R
H19A H -0.0500 0.4721 0.2215 0.0531 Uiso 1.0 8 calc R
H19B H -0.0691 0.3781 0.2324 0.0531 Uiso 1.0 8 calc R
H20 H 0.0898 0.2983 0.2065 0.0516 Uiso 1.0 8 calc R
H23 H 0.2686 0.4268 0.3111 0.0614 Uiso 1.0 8 calc R
H24 H 0.2301 0.5505 0.3425 0.0718 Uiso 1.0 8 calc R
H25 H 0.1074 0.6137 0.3250 0.0762 Uiso 1.0 8 calc R
H26 H 0.0158 0.5546 0.2748 0.0650 Uiso 1.0 8 calc R
H27 H 0.1240 0.1640 0.4779 0.0610 Uiso 1.0 8 calc R
H30 H 0.1124 0.3784 0.3703 0.0717 Uiso 1.0 8 calc R
H31 H -0.0134 0.4405 0.3551 0.0829 Uiso 1.0 8 calc R
H32 H -0.1324 0.4016 0.3898 0.0843 Uiso 1.0 8 calc R
H33 H -0.1324 0.2996 0.4439 0.0700 Uiso 1.0 8 calc R
H34A H -0.0970 0.1810 0.4901 0.0646 Uiso 1.0 8 calc R
H34B H -0.0311 0.1977 0.5279 0.0646 Uiso 1.0 8 calc R
H37A H 0.0571 0.0967 0.5928 0.0727 Uiso 1.0 8 calc R
H37B H 0.0686 0.1652 0.5560 0.0727 Uiso 1.0 8 calc R
H37C H 0.1380 0.0973 0.5633 0.0727 Uiso 1.0 8 calc R
H39A H -0.0835 0.1150 0.4210 0.0831 Uiso 1.0 8 calc R
H39B H -0.1616 0.0837 0.4478 0.0831 Uiso 1.0 8 calc R
H39C H -0.1202 0.0257 0.4120 0.0831 Uiso 1.0 8 calc R

loop_
_atom_site_aniso_label
_atom_site_aniso_U_11
_atom_site_aniso_U_22
_atom_site_aniso_U_33
_atom_site_aniso_U_12
_atom_site_aniso_U_13
_atom_site_aniso_U_23
Cu1 0.0245(3) 0.0245(3) 0.0387(5) 0.0000 0.0000 0.0000
Cu2 0.0479(4) 0.0479(4) 0.0273(5) 0.0000 0.0000 0.0000
Cu3 0.0554(4) 0.0554(4) 0.0287(5) 0.0000 0.0000 0.0000
Cl1 0.0510(8) 0.0510(8) 0.0537(12) 0.0000 0.0000 0.0000
Cl2 0.0609(8) 0.0609(8) 0.0246(9) 0.0000 0.0000 0.0000
Cl3 0.0290(5) 0.0290(5) 0.0443(10) 0.0000 0.0000 0.0000
Cl4A 0.033(3) 0.033(3) 0.093(18) 0.0000 0.0000 0.0000
Cl5B 0.052(4) 0.043(4) 0.072(10) 0.006(3) 0.0000 0.0000
Cl6 0.126(3) 0.126(3) 0.087(4) 0.0000 0.0000 0.0000
Cl7 0.120(6) 0.108(5) 0.057(3) -0.042(4) 0.009(4) 0.017(3)
Cl8 0.150(10) 0.150(10) 0.073(9) 0.0000 0.0000 0.0000
O1 0.059(5) 0.075(5) 0.090(6) -0.008(4) 0.004(4) -0.011(4)
O2 0.080(6) 0.155(9) 0.057(5) -0.006(6) 0.017(4) -0.010(5)
O3 0.156(16) 0.069(11) 0.097(13) -0.008(12) -0.011(13) -0.012(11)
O4 0.130(12) 0.097(10) 0.106(10) 0.006(9) -0.007(9) 0.006(8)
O5 0.128(6) 0.091(5) 0.119(5) 0.026(4) -0.017(5) -0.021(4)
O6A 0.145(17) 0.067(13) 0.156(16) -0.044(13) 0.005(9) 0.020(9)
O7B 0.143(18) 0.070(14) 0.154(17) -0.047(14) 0.0000 0.0000
N1 0.0303(15) 0.0303(15) 0.0409(17) -0.0000(12) -0.0025(13) -0.0066(13)
N2 0.0241(14) 0.0333(15) 0.0345(15) 0.0016(12) -0.0014(12) -0.0046(12)
N3 0.055(2) 0.049(2) 0.0267(15) 0.0014(16) -0.0041(15) -0.0017(14)
N4 0.050(2) 0.051(2) 0.0271(16) 0.0036(16) -0.0043(14) -0.0032(14)
N5 0.063(3) 0.052(2) 0.0326(17) -0.0008(18) 0.0004(16) 0.0055(15)
N6 0.053(2) 0.046(2) 0.046(2) 0.0070(16) 0.0054(16) 0.0062(16)
N7 0.075(4) 0.075(4) 0.069(6) 0.0000 0.0000 0.0000
C1 0.0285(17) 0.0333(18) 0.0371(19) 0.0012(14) -0.0049(15) -0.0044(15)
C2 0.0300(17) 0.0271(16) 0.0317(17) -0.0017(14) -0.0006(14) -0.0003(14)
C3 0.0280(17) 0.0263(17) 0.0363(18) -0.0006(13) -0.0001(14) -0.0006(14)
C4 0.0337(19) 0.0365(19) 0.041(2) -0.0001(15) 0.0026(16) -0.0062(16)
C5 0.046(3) 0.038(2) 0.0321(19) -0.0036(17) 0.0018(16) -0.0053(16)
C6 0.042(2) 0.040(2) 0.0349(19) -0.0039(16) -0.0061(16) -0.0003(16)
C7 0.0296(17) 0.0329(18) 0.0342(18) -0.0016(14) -0.0034(14) 0.0010(15)
C8 0.0275(17) 0.042(2) 0.0328(18) 0.0024(15) -0.0015(14) -0.0049(15)
C9 0.0247(16) 0.0388(19) 0.0316(18) 0.0050(14) -0.0004(14) -0.0020(15)
C10 0.0254(16) 0.0349(18) 0.0349(18) 0.0019(14) 0.0010(14) -0.0009(15)
C11 0.0276(17) 0.0364(19) 0.0359(19) 0.0018(15) -0.0006(14) -0.0034(15)
C12 0.0341(19) 0.043(2) 0.0285(17) 0.0033(16) -0.0010(15) -0.0013(15)
C13 0.046(3) 0.040(2) 0.040(2) -0.0065(17) -0.0033(17) 0.0067(17)
C14 0.043(3) 0.038(2) 0.041(2) -0.0063(17) -0.0060(17) -0.0009(17)
C15 0.061(3) 0.046(3) 0.037(2) -0.010(2) -0.0009(19) 0.0041(18)
C16 0.053(3) 0.042(3) 0.046(3) -0.0034(19) -0.0031(19) -0.0061(18)
C17 0.096(4) 0.062(3) 0.049(3) -0.024(3) -0.009(3) 0.016(3)
C18 0.116(5) 0.045(3) 0.052(3) -0.027(3) -0.020(3) 0.002(3)
C19 0.044(3) 0.056(3) 0.032(2) 0.0019(19) 0.0002(17) -0.0019(18)
C20 0.050(3) 0.052(3) 0.0274(18) 0.0023(19) -0.0042(17) -0.0050(17)
C21 0.057(3) 0.047(3) 0.0254(18) -0.0009(19) -0.0022(17) -0.0004(16)
C22 0.061(3) 0.043(3) 0.0240(17) -0.0022(19) -0.0031(17) 0.0020(16)
C23 0.068(3) 0.052(3) 0.033(2) -0.005(3) -0.011(2) 0.0020(18)
C24 0.089(4) 0.051(3) 0.039(3) -0.007(3) -0.018(3) -0.003(2)
C25 0.097(4) 0.049(3) 0.045(3) 0.004(3) -0.015(3) -0.008(2)
C26 0.075(3) 0.050(3) 0.038(3) 0.004(3) -0.008(2) -0.0018(19)
C27 0.063(3) 0.053(3) 0.037(3) 0.005(2) 0.003(2) 0.0068(19)
C28 0.067(3) 0.040(3) 0.041(3) 0.006(2) -0.004(2) -0.0037(18)
C29 0.069(3) 0.044(3) 0.034(2) 0.003(2) -0.003(2) -0.0025(17)
C30 0.097(4) 0.047(3) 0.035(3) 0.004(3) -0.003(3) 0.0003(19)
C31 0.119(5) 0.048(3) 0.040(3) 0.019(3) -0.011(3) 0.000(2)
C32 0.102(5) 0.054(3) 0.054(3) 0.030(3) -0.017(3) -0.004(3)
C33 0.074(4) 0.048(3) 0.053(3) 0.015(3) -0.007(3) -0.011(2)
C34 0.059(3) 0.050(3) 0.052(3) 0.006(2) 0.013(2) 0.003(2)
C35 0.049(3) 0.047(3) 0.039(2) 0.0026(18) 0.0121(18) 0.0046(18)
C36 0.053(3) 0.052(3) 0.035(2) -0.0044(19) 0.0098(18) 0.0000(18)
C37 0.072(4) 0.064(3) 0.045(3) -0.014(3) 0.003(3) -0.002(3)
C38 0.049(3) 0.055(3) 0.037(2) 0.0010(19) 0.0021(18) 0.0073(18)
C39 0.073(4) 0.076(4) 0.059(3) -0.005(3) -0.012(3) 0.018(3)
C40 0.063(4) 0.063(4) 0.076(8) 0.0000 0.0000 0.0000
C41 0.133(8) 0.133(8) 0.060(8) 0.0000 0.0000 0.0000

loop_
_atom_type_symbol
_atom_type_description
_atom_type_scat_dispersion_real
_atom_type_scat_dispersion_imag
_atom_type_scat_source
C C 0.0033 0.0016
;
International Tables for Crystallography
(1992, Vol. C, Tables 4.2.6.8 and 6.1.1.4)
;
H H 0.0000 0.0000
;
International Tables for Crystallography
(1992, Vol. C, Table 6.1.1.4)
;
N N 0.0061 0.0033
;
International Tables for Crystallography
(1992, Vol. C, Tables 4.2.6.8 and 6.1.1.4)
;
O O 0.0106 0.0060
;
International Tables for Crystallography
(1992, Vol. C, Tables 4.2.6.8 and 6.1.1.4)
;
Cu Cu 0.3201 1.2651
;
International Tables for Crystallography
(1992, Vol. C, Tables 4.2.6.8 and 6.1.1.4)
;
Cl Cl 0.1484 0.1585
;
International Tables for Crystallography
(1992, Vol. C, Tables 4.2.6.8 and 6.1.1.4)
;

loop_
_geom_angle_atom_site_label_1
_geom_angle_atom_site_label_2
_geom_angle_atom_site_label_3
_geom_angle
_geom_angle_publ_flag
_geom_angle_site_symmetry_1
_geom_angle_site_symmetry_3
Cl1 Cu1 N1 95.98(10) yes . .
Cl1 Cu1 N1 95.98(10) yes . 2_555
Cl1 Cu1 N1 95.98(10) yes . 3_555
Cl1 Cu1 N1 95.98(10) yes . 4_555
N1 Cu1 N1 89.38(12) yes . 2_555
N1 Cu1 N1 168.05(14) yes . 3_555
N1 Cu1 N1 89.38(12) yes . 4_555
N1 Cu1 N1 89.38(12) yes 2_555 3_555
N1 Cu1 N1 168.05(14) yes 2_555 4_555
N1 Cu1 N1 89.38(12) yes 3_555 4_555
Cl2 Cu2 N3 95.46(9) yes . .
Cl2 Cu2 N3 95.46(9) yes . 2_555
Cl2 Cu2 N3 95.46(9) yes . 3_555
Cl2 Cu2 N3 95.46(9) yes . 4_555
N3 Cu2 N3 89.48(14) yes . 2_555
N3 Cu2 N3 169.07(14) yes . 3_555
N3 Cu2 N3 89.48(14) yes . 4_555
N3 Cu2 N3 89.48(14) yes 2_555 3_555
N3 Cu2 N3 169.07(14) yes 2_555 4_555
N3 Cu2 N3 89.48(14) yes 3_555 4_555
Cl2 Cu3 N5 99.64(10) yes . .
Cl2 Cu3 N5 99.64(10) yes . 2_555
Cl2 Cu3 N5 99.64(10) yes . 3_555
Cl2 Cu3 N5 99.64(10) yes . 4_555
N5 Cu3 N5 88.39(15) yes . 2_555
N5 Cu3 N5 160.72(14) yes . 3_555
N5 Cu3 N5 88.39(15) yes . 4_555
N5 Cu3 N5 88.39(15) yes 2_555 3_555
N5 Cu3 N5 160.72(14) yes 2_555 4_555
N5 Cu3 N5 88.39(15) yes 3_555 4_555
Cu2 Cl2 Cu3 180.000 yes . .
Cu1 N1 C1 125.3(3) yes . .
Cu1 N1 C3 128.9(3) yes . .
C1 N1 C3 105.7(3) yes . .
C1 N2 C2 107.0(3) yes . .
C1 N2 C8 127.7(3) yes . .
C2 N2 C8 125.0(3) yes . .
Cu2 N3 C20 124.7(3) yes . .
Cu2 N3 C22 129.2(3) yes . .
C20 N3 C22 105.2(4) yes . .
C19 N4 C20 126.4(4) yes . .
C19 N4 C21 126.2(4) yes . .
C20 N4 C21 106.9(4) yes . .
Cu3 N5 C27 121.4(3) yes . .
Cu3 N5 C29 133.7(3) yes . .
C27 N5 C29 104.8(4) yes . .
C27 N6 C28 106.5(4) yes . .
C27 N6 C34 125.1(4) yes . .
C28 N6 C34 128.4(4) yes . .
N1 C1 N2 112.5(3) yes . .
N2 C2 C3 106.1(3) yes . .
N2 C2 C7 131.1(3) yes . .
C3 C2 C7 122.7(4) yes . .
N1 C3 C2 108.7(3) yes . .
N1 C3 C4 131.0(3) yes . .
C2 C3 C4 120.2(4) yes . .
C3 C4 C5 117.5(4) yes . .
C4 C5 C6 121.5(4) yes . .
C5 C6 C7 121.6(4) yes . .
C2 C7 C6 116.3(4) yes . .
N2 C8 C9 113.4(3) yes . .
C8 C9 C10 120.1(4) yes . .
C8 C9 C14 118.5(4) yes . .
C10 C9 C14 121.2(4) yes . .
C9 C10 C11 119.8(4) yes . .
C9 C10 C15 119.8(4) yes . .
C11 C10 C15 120.3(4) yes . .
C10 C11 C12 118.8(4) yes . .
C10 C11 C16 120.5(4) yes . .
C12 C11 C16 120.7(3) yes . .
C11 C12 C13 121.7(4) yes . .
C11 C12 C19 118.5(4) yes . .
C13 C12 C19 119.8(4) yes . .
C12 C13 C14 119.0(4) yes . .
C12 C13 C17 122.8(4) yes . .
C14 C13 C17 118.2(4) yes . .
C9 C14 C13 119.4(4) yes . .
C9 C14 C18 120.9(4) yes . .
C13 C14 C18 119.7(4) yes . .
N4 C19 C12 111.4(3) yes . .
N3 C20 N4 113.3(4) yes . .
N4 C21 C22 106.0(4) yes . .
N4 C21 C26 130.8(4) yes . .
C22 C21 C26 123.2(4) yes . .
N3 C22 C21 108.5(4) yes . .
N3 C22 C23 131.2(4) yes . .
C21 C22 C23 120.3(4) yes . .
C22 C23 C24 117.1(5) yes . .
C23 C24 C25 122.2(5) yes . .
C24 C25 C26 122.0(5) yes . .
C21 C26 C25 115.3(5) yes . .
N5 C27 N6 113.7(4) yes . .
N6 C28 C29 105.8(4) yes . .
N6 C28 C33 131.0(5) yes . .
C29 C28 C33 123.2(4) yes . .
N5 C29 C28 109.2(4) yes . .
N5 C29 C30 130.4(5) yes . .
C28 C29 C30 120.4(5) yes . .
C29 C30 C31 116.4(5) yes . .
C30 C31 C32 122.6(5) yes . .
C31 C32 C33 122.1(6) yes . .
C28 C33 C32 115.3(5) yes . .
N6 C34 C35 110.7(4) yes . .
C34 C35 C36 120.4(4) yes . .
C34 C35 C38 119.0(4) yes . .
C36 C35 C38 120.6(4) yes . .
C35 C36 C37 121.9(4) yes . .
C35 C36 C38 118.5(4) yes . 5_556
C37 C36 C38 119.7(4) yes . 5_556
C35 C38 C36 120.9(4) yes . 5_556
C35 C38 C39 119.6(4) yes . .
C36 C38 C39 119.5(4) yes 5_556 .
N7 C40 C41 180.000 yes . .
N1 C1 H1 123.767 no . .
N2 C1 H1 123.767 no . .
C3 C4 H4 121.216 no . .
C5 C4 H4 121.242 no . .
C4 C5 H5 119.258 no . .
C6 C5 H5 119.260 no . .
C5 C6 H6 119.173 no . .
C7 C6 H6 119.177 no . .
C2 C7 H7 121.844 no . .
C6 C7 H7 121.838 no . .
N2 C8 H8A 108.884 no . .
N2 C8 H8B 108.875 no . .
C9 C8 H8A 108.892 no . .
C9 C8 H8B 108.886 no . .
H8A C8 H8B 107.714 no . .
C10 C15 H15A 109.463 no . .
C10 C15 H15B 109.472 no . .
C10 C15 H15C 109.476 no . .
H15A C15 H15B 109.473 no . .
H15A C15 H15C 109.474 no . .
H15B C15 H15C 109.470 no . .
C11 C16 H16A 109.456 no . .
C11 C16 H16B 109.478 no . .
C11 C16 H16C 109.468 no . .
H16A C16 H16B 109.467 no . .
H16A C16 H16C 109.471 no . .
H16B C16 H16C 109.487 no . .
C13 C17 H17A 109.467 no . .
C13 C17 H17B 109.462 no . .
C13 C17 H17C 109.460 no . .
H17A C17 H17B 109.484 no . .
H17A C17 H17C 109.487 no . .
H17B C17 H17C 109.468 no . .
C14 C18 H18A 109.464 no . .
C14 C18 H18B 109.475 no . .
C14 C18 H18C 109.471 no . .
H18A C18 H18B 109.462 no . .
H18A C18 H18C 109.471 no . .
H18B C18 H18C 109.484 no . .
N4 C19 H19A 109.345 no . .
N4 C19 H19B 109.349 no . .
C12 C19 H19A 109.339 no . .
C12 C19 H19B 109.345 no . .
H19A C19 H19B 107.978 no . .
N3 C20 H20 123.342 no . .
N4 C20 H20 123.347 no . .
C22 C23 H23 121.448 no . .
C24 C23 H23 121.473 no . .
C23 C24 H24 118.898 no . .
C25 C24 H24 118.906 no . .
C24 C25 H25 119.021 no . .
C26 C25 H25 119.022 no . .
C21 C26 H26 122.334 no . .
C25 C26 H26 122.323 no . .
N5 C27 H27 123.162 no . .
N6 C27 H27 123.167 no . .
C29 C30 H30 121.791 no . .
C31 C30 H30 121.805 no . .
C30 C31 H31 118.717 no . .
C32 C31 H31 118.724 no . .
C31 C32 H32 118.932 no . .
C33 C32 H32 118.945 no . .
C28 C33 H33 122.329 no . .
C32 C33 H33 122.347 no . .
N6 C34 H34A 109.532 no . .
N6 C34 H34B 109.513 no . .
C35 C34 H34A 109.516 no . .
C35 C34 H34B 109.510 no . .
H34A C34 H34B 108.070 no . .
C36 C37 H37A 109.471 no . .
C36 C37 H37B 109.474 no . .
C36 C37 H37C 109.463 no . .
H37A C37 H37B 109.481 no . .
H37A C37 H37C 109.466 no . .
H37B C37 H37C 109.472 no . .
C38 C39 H39A 109.465 no . .
C38 C39 H39B 109.470 no . .
C38 C39 H39C 109.468 no . .
H39A C39 H39B 109.481 no . .
H39A C39 H39C 109.470 no . .
H39B C39 H39C 109.472 no . .

loop_
_geom_bond_atom_site_label_1
_geom_bond_atom_site_label_2
_geom_bond_distance
_geom_bond_publ_flag
_geom_bond_site_symmetry_2
Cu1 Cl1 2.531(3) yes .
Cu1 N1 2.004(3) yes .
Cu1 N1 2.004(3) yes 2_555
Cu1 N1 2.004(3) yes 3_555
Cu1 N1 2.004(3) yes 4_555
Cu2 Cl2 2.553(2) yes .
Cu2 N3 2.023(4) yes .
Cu2 N3 2.023(4) yes 2_555
Cu2 N3 2.023(4) yes 3_555
Cu2 N3 2.023(4) yes 4_555
Cu3 Cl2 2.504(2) yes .
Cu3 N5 2.015(4) yes .
Cu3 N5 2.015(4) yes 2_555
Cu3 N5 2.015(4) yes 3_555
Cu3 N5 2.015(4) yes 4_555
Cl5B Cl5B 1.14(3) yes 6_456
N1 C1 1.326(5) yes .
N1 C3 1.391(5) yes .
N2 C1 1.350(5) yes .
N2 C2 1.386(5) yes .
N2 C8 1.475(5) yes .
N3 C20 1.321(6) yes .
N3 C22 1.399(5) yes .
N4 C19 1.473(6) yes .
N4 C20 1.337(6) yes .
N4 C21 1.387(5) yes .
N5 C27 1.325(6) yes .
N5 C29 1.395(6) yes .
N6 C27 1.342(6) yes .
N6 C28 1.394(6) yes .
N6 C34 1.464(6) yes .
N7 C40 1.138(16) yes .
C2 C3 1.393(5) yes .
C2 C7 1.385(5) yes .
C3 C4 1.393(5) yes .
C4 C5 1.370(6) yes .
C5 C6 1.406(6) yes .
C6 C7 1.376(5) yes .
C8 C9 1.505(5) yes .
C9 C10 1.393(5) yes .
C9 C14 1.388(5) yes .
C10 C11 1.390(5) yes .
C10 C15 1.505(6) yes .
C11 C12 1.406(5) yes .
C11 C16 1.526(6) yes .
C12 C13 1.383(6) yes .
C12 C19 1.516(5) yes .
C13 C14 1.408(6) yes .
C13 C17 1.504(7) yes .
C14 C18 1.503(6) yes .
C21 C22 1.393(6) yes .
C21 C26 1.391(6) yes .
C22 C23 1.392(6) yes .
C23 C24 1.369(7) yes .
C24 C25 1.394(8) yes .
C25 C26 1.383(7) yes .
C28 C29 1.391(7) yes .
C28 C33 1.397(7) yes .
C29 C30 1.400(6) yes .
C30 C31 1.379(9) yes .
C31 C32 1.389(9) yes .
C32 C33 1.380(7) yes .
C34 C35 1.512(6) yes .
C35 C36 1.411(6) yes .
C35 C38 1.388(6) yes .
C36 C37 1.513(7) yes .
C36 C38 1.403(7) yes 5_556
C38 C39 1.515(7) yes .
C40 C41 1.473(18) yes .
C1 H1 0.950 no .
C4 H4 0.950 no .
C5 H5 0.950 no .
C6 H6 0.950 no .
C7 H7 0.950 no .
C8 H8A 0.990 no .
C8 H8B 0.990 no .
C15 H15A 0.980 no .
C15 H15B 0.980 no .
C15 H15C 0.980 no .
C16 H16A 0.980 no .
C16 H16B 0.980 no .
C16 H16C 0.980 no .
C17 H17A 0.980 no .
C17 H17B 0.980 no .
C17 H17C 0.980 no .
C18 H18A 0.980 no .
C18 H18B 0.980 no .
C18 H18C 0.980 no .
C19 H19A 0.990 no .
C19 H19B 0.990 no .
C20 H20 0.950 no .
C23 H23 0.950 no .
C24 H24 0.950 no .
C25 H25 0.950 no .
C26 H26 0.950 no .
C27 H27 0.950 no .
C30 H30 0.950 no .
C31 H31 0.950 no .
C32 H32 0.950 no .
C33 H33 0.950 no .
C34 H34A 0.990 no .
C34 H34B 0.990 no .
C37 H37A 0.980 no .
C37 H37B 0.980 no .
C37 H37C 0.980 no .
C39 H39A 0.980 no .
C39 H39B 0.980 no .
C39 H39C 0.980 no .

loop_
_geom_contact_atom_site_label_1
_geom_contact_atom_site_label_2
_geom_contact_distance
_geom_contact_publ_flag
_geom_contact_site_symmetry_2
Cu1 C1 2.973(4) no 2_555
Cu1 C1 2.973(4) no 3_555
Cu1 C1 2.973(4) no 4_555
Cu1 C3 3.075(4) no 2_555
Cu1 C3 3.075(4) no 3_555
Cu1 C3 3.075(4) no 4_555
Cu2 C20 2.981(4) no 2_555
Cu2 C20 2.981(4) no 3_555
Cu2 C20 2.981(4) no 4_555
Cu2 C22 3.104(4) no 2_555
Cu2 C22 3.104(4) no 3_555
Cu2 C22 3.104(4) no 4_555
Cu3 C27 2.932(5) no 2_555
Cu3 C27 2.932(5) no 3_555
Cu3 C27 2.932(5) no 4_555
Cu3 C29 3.145(5) no 2_555
Cu3 C29 3.145(5) no 3_555
Cu3 C29 3.145(5) no 4_555
Cl1 C1 3.409(4) no .
Cl1 C1 3.409(4) no 2_555
Cl1 C1 3.409(4) no 3_555
Cl1 C1 3.409(4) no 4_555
Cl2 C23 3.513(5) no .
Cl2 C23 3.513(5) no 2_555
Cl2 C23 3.513(5) no 3_555
Cl2 C23 3.513(5) no 4_555
N1 C1 3.407(5) no 2_555
N1 C3 3.338(5) no 4_555
N1 C4 3.502(5) no 4_555
N1 C7 3.587(5) no .
N2 C4 3.545(5) no .
N2 C10 3.400(5) no .
N2 C14 3.264(5) no .
N2 C15 3.595(5) no .
N2 C18 3.339(6) no .
N3 C20 3.022(6) no 4_555
N3 C22 3.330(6) no 2_555
N3 C23 3.299(6) no 2_555
N3 C26 3.599(6) no .
N4 C11 3.248(5) no .
N4 C13 3.329(5) no .
N4 C16 3.391(6) no .
N4 C17 3.590(7) no .
N4 C23 3.545(6) no .
N5 C27 2.946(6) no 4_555
N5 C29 3.313(6) no 2_555
N5 C30 3.395(7) no 2_555
N6 C30 3.557(6) no .
N6 C36 3.341(6) no .
N6 C38 3.214(6) no .
N6 C39 3.322(7) no .
C1 C4 3.538(6) no .
C1 C7 3.562(5) no .
C1 C9 2.941(5) no .
C1 C10 3.576(5) no .
C1 C14 3.592(6) no .
C2 C5 2.728(5) no .
C3 C6 2.749(5) no .
C4 C7 2.844(5) no .
C7 C8 3.150(5) no .
C8 C15 2.901(6) no .
C8 C18 2.883(6) no .
C9 C12 2.760(5) no .
C10 C13 2.803(6) no .
C11 C14 2.805(6) no .
C12 C20 3.010(6) no .
C13 C20 3.434(6) no .
C15 C16 2.925(6) no .
C16 C19 2.909(6) no .
C17 C18 2.864(7) no .
C17 C19 2.953(7) no .
C17 C20 3.477(7) no .
C19 C26 3.172(6) no .
C20 C22 3.245(6) no 2_555
C20 C23 3.533(6) no .
C20 C23 3.232(6) no 2_555
C20 C26 3.556(6) no .
C21 C24 2.717(7) no .
C22 C25 2.746(7) no .
C23 C26 2.855(7) no .
C23 C30 3.434(6) no 4_555
C27 C29 3.181(7) no 2_555
C27 C30 3.533(6) no .
C27 C30 3.362(7) no 2_555
C27 C33 3.566(7) no .
C27 C35 2.924(6) no .
C27 C36 3.384(6) no .
C27 C37 3.504(7) no .
C28 C31 2.718(7) no .
C29 C32 2.750(8) no .
C30 C33 2.865(8) no .
C33 C34 3.221(7) no .
C34 C37 2.975(7) no .
C34 C39 2.869(7) no .
C35 C35 2.789(6) no 5_556
C36 C36 2.827(6) no 5_556
C37 C39 2.899(8) no 5_556
C38 C38 2.787(6) no 5_556
Cu3 N7 3.158(10) no .
Cl1 O1 3.026(8) no .
Cl1 O1 3.026(8) no 2_555
Cl1 O1 3.026(8) no 3_555
Cl1 O1 3.026(8) no 4_555
Cl3 C7 3.535(4) no .
Cl3 C7 3.535(4) no 3_455
Cl3 C7 3.535(4) no 6_455
Cl3 C7 3.535(4) no 8_555
Cl3 C8 3.569(4) no .
Cl3 C8 3.569(4) no 3_455
Cl3 C8 3.569(4) no 6_455
Cl3 C8 3.569(4) no 8_555
Cl5B O3 3.41(3) no .
Cl5B O3 3.41(3) no 3_455
Cl5B C33 3.329(9) no 6_456
Cl5B C33 3.329(9) no 8_556
Cl6 Cl7 3.123(8) no .
Cl6 Cl7 3.123(8) no 2_555
Cl6 Cl7 3.123(8) no 3_555
Cl6 Cl7 3.123(8) no 4_555
Cl6 Cl8 3.220(17) no 1_554
Cl7 Cl6 3.123(8) no .
Cl7 Cl8 3.330(11) no 1_554
Cl7 O2 2.834(10) no 2_554
Cl7 O4 2.998(17) no .
Cl7 O4 3.089(17) no 2_555
Cl7 C16 3.483(8) no 6_455
Cl8 Cl6 3.220(17) no 1_556
Cl8 Cl7 3.330(11) no 1_556
Cl8 Cl7 3.330(11) no 2_556
Cl8 Cl7 3.330(11) no 3_556
Cl8 Cl7 3.330(11) no 4_556
Cl8 O2 3.130(11) no .
Cl8 O2 3.130(11) no 2_555
Cl8 O2 3.130(11) no 3_555
Cl8 O2 3.130(11) no 4_555
Cl8 C41 3.21(2) no .
O1 Cl1 3.026(8) no .
O1 O1 3.558(11) no 2_555
O1 O1 3.558(11) no 4_555
O1 N3 3.595(9) no 4_555
O1 C11 3.502(9) no 4_555
O1 C13 3.513(9) no 3_555
O1 C14 3.497(9) no 3_555
O1 C17 3.509(10) no 3_555
O1 C18 3.478(10) no 3_555
O1 C20 3.208(9) no 4_555
O2 Cl7 2.834(10) no 4_556
O2 Cl8 3.130(11) no .
O2 O5 2.784(12) no .
O2 O5 2.912(12) no 4_555
O2 C26 3.582(10) no 5_566
O3 Cl5B 3.41(3) no .
O3 O3 2.65(4) no 3_455
O3 O5 3.20(3) no .
O3 O6A 3.15(5) no .
O3 O7B 3.10(6) no .
O3 C25 3.57(3) no 5_566
O3 C32 3.14(3) no 6_456
O3 C33 3.36(3) no 6_456
O3 C39 3.13(3) no 8_556
O4 Cl7 2.998(17) no .
O4 Cl7 3.089(17) no 4_555
O4 O5 3.283(16) no 1_554
O4 O6A 3.05(5) no 1_554
O5 O2 2.784(12) no .
O5 O2 2.912(12) no 2_555
O5 O3 3.20(3) no .
O5 O4 3.283(16) no 1_556
O6A O3 3.15(5) no .
O6A O4 3.05(5) no 1_556
O6A O6A 2.36(6) no 3_455
O7B O3 3.10(6) no .
O7B O3 3.10(6) no 3_455
N3 O1 3.595(9) no 2_555
N5 N7 3.450(9) no .
N7 Cu3 3.158(10) no .
N7 N5 3.450(9) no .
N7 N5 3.450(9) no 2_555
N7 N5 3.450(9) no 3_555
N7 N5 3.450(9) no 4_555
N7 C27 3.266(7) no .
N7 C27 3.266(7) no 2_555
N7 C27 3.266(7) no 3_555
N7 C27 3.266(7) no 4_555
C2 C15 3.590(6) no 5_565
C5 C10 3.486(5) no 6_455
C5 C11 3.523(5) no 6_455
C6 C9 3.435(5) no 6_455
C6 C10 3.490(5) no 6_455
C7 Cl3 3.535(4) no .
C7 C18 3.579(7) no 8_555
C8 Cl3 3.569(4) no .
C9 C6 3.435(5) no 8_555
C10 C5 3.486(5) no 8_555
C10 C6 3.490(5) no 8_555
C11 O1 3.502(9) no 2_555
C11 C5 3.523(5) no 8_555
C13 O1 3.513(9) no 3_555
C14 O1 3.497(9) no 3_555
C15 C2 3.590(6) no 5_565
C16 Cl7 3.483(8) no 8_555
C17 O1 3.509(10) no 3_555
C18 O1 3.478(10) no 3_555
C18 C7 3.579(7) no 6_455
C20 O1 3.208(9) no 2_555
C25 O3 3.57(3) no 5_566
C26 O2 3.582(10) no 5_566
C27 N7 3.266(7) no .
C32 O3 3.14(3) no 8_556
C32 C36 3.470(7) no 8_556
C32 C37 3.555(8) no 8_556
C33 Cl5B 3.329(9) no 6_456
C33 O3 3.36(3) no 8_556
C33 C34 3.575(7) no 8_556
C33 C35 3.491(7) no 8_556
C34 C33 3.575(7) no 6_456
C35 C33 3.491(7) no 6_456
C36 C32 3.470(7) no 6_456
C37 C32 3.555(8) no 6_456
C39 O3 3.13(3) no 6_456
C41 Cl8 3.21(2) no .
Cu1 H1 3.1281 no .
Cu1 H1 3.1281 no 2_555
Cu1 H1 3.1281 no 3_555
Cu1 H1 3.1281 no 4_555
Cu1 H4 3.3028 no .
Cu1 H4 3.3028 no 2_555
Cu1 H4 3.3028 no 3_555
Cu1 H4 3.3028 no 4_555
Cu2 H20 3.1272 no .
Cu2 H20 3.1272 no 2_555
Cu2 H20 3.1272 no 3_555
Cu2 H20 3.1272 no 4_555
Cu2 H23 3.3534 no .
Cu2 H23 3.3534 no 2_555
Cu2 H23 3.3534 no 3_555
Cu2 H23 3.3534 no 4_555
Cu3 H27 3.0397 no .
Cu3 H27 3.0397 no 2_555
Cu3 H27 3.0397 no 3_555
Cu3 H27 3.0397 no 4_555
Cu3 H30 3.4437 no .
Cu3 H30 3.4437 no 2_555
Cu3 H30 3.4437 no 3_555
Cu3 H30 3.4437 no 4_555
Cl1 H1 2.8817 no .
Cl1 H1 2.8817 no 2_555
Cl1 H1 2.8817 no 3_555
Cl1 H1 2.8817 no 4_555
Cl2 H23 3.0274 no .
Cl2 H23 3.0274 no 2_555
Cl2 H23 3.0274 no 3_555
Cl2 H23 3.0274 no 4_555
Cl2 H30 3.2134 no .
Cl2 H30 3.2134 no 2_555
Cl2 H30 3.2134 no 3_555
Cl2 H30 3.2134 no 4_555
N1 H1 3.3854 no 2_555
N1 H4 2.8091 no .
N1 H4 3.1182 no 4_555
N2 H7 2.8087 no .
N2 H15A 2.9275 no .
N2 H18C 2.6332 no .
N3 H20 2.7110 no 4_555
N3 H23 2.8205 no .
N3 H23 2.7395 no 2_555
N4 H16A 2.7524 no .
N4 H17A 2.9869 no .
N4 H23 3.2804 no 2_555
N4 H26 2.8160 no .
N5 H27 2.5355 no 4_555
N5 H30 2.8165 no .
N5 H30 2.9622 no 2_555
N6 H27 3.5857 no 4_555
N6 H33 2.8300 no .
N6 H37B 2.9904 no .
N6 H39A 2.7000 no .
C1 H8A 3.2262 no .
C1 H8B 3.0571 no .
C1 H15A 3.0963 no .
C1 H18C 3.2927 no .
C2 H1 3.1115 no .
C2 H4 3.2795 no .
C2 H6 3.2104 no .
C2 H8A 2.7263 no .
C2 H8B 2.8542 no .
C2 H18C 3.3369 no .
C3 H1 3.0840 no .
C3 H4 3.0000 no 4_555
C3 H5 3.2259 no .
C3 H7 3.2987 no .
C4 H4 3.4555 no 2_555
C4 H4 2.7724 no 4_555
C4 H6 3.2672 no .
C5 H7 3.2944 no .
C6 H4 3.2852 no .
C7 H5 3.2741 no .
C7 H8A 2.9778 no .
C7 H8B 3.2732 no .
C8 H1 2.8071 no .
C8 H7 2.9663 no .
C8 H15A 2.5601 no .
C8 H15C 3.1417 no .
C8 H18A 3.4301 no .
C8 H18C 2.3887 no .
C9 H1 2.7049 no .
C9 H15A 2.6082 no .
C9 H15B 3.2662 no .
C9 H15C 2.9326 no .
C9 H18A 3.1024 no .
C9 H18B 3.1672 no .
C9 H18C 2.5579 no .
C10 H1 3.1145 no .
C10 H8A 3.2296 no .
C10 H8B 2.5730 no .
C10 H16A 3.3228 no .
C10 H16B 2.8003 no .
C10 H16C 2.7600 no .
C11 H15A 3.2566 no .
C11 H15B 2.6016 no .
C11 H15C 2.9601 no .
C11 H19A 2.6182 no .
C11 H19B 3.2862 no .
C12 H16A 2.5869 no .
C12 H16B 3.1429 no .
C12 H16C 3.1924 no .
C12 H17A 2.5926 no .
C12 H17B 3.1715 no .
C12 H17C 3.1329 no .
C12 H20 2.8528 no .
C13 H18A 2.8023 no .
C13 H18B 2.7167 no .
C13 H18C 3.3137 no .
C13 H19A 3.2486 no .
C13 H19B 2.5922 no .
C13 H20 2.9048 no .
C14 H1 3.2920 no .
C14 H8A 2.5877 no .
C14 H8B 3.2540 no .
C14 H17A 3.3030 no .
C14 H17B 2.7088 no .
C14 H17C 2.7602 no .
C15 H1 3.4733 no .
C15 H8B 2.4720 no .
C15 H16B 2.9036 no .
C15 H16C 2.8162 no .
C15 H18B 3.3584 no 4_555
C16 H15B 2.5254 no .
C16 H15C 3.2498 no .
C16 H17B 3.2526 no 4_555
C16 H18B 3.1229 no 4_555
C16 H19A 2.5546 no .
C17 H16C 3.3473 no 2_555
C17 H18A 2.8724 no .
C17 H18B 2.7064 no .
C17 H19B 2.5514 no .
C17 H20 2.8653 no .
C18 H8A 2.5652 no .
C18 H15B 3.1089 no 2_555
C18 H16C 2.9771 no 2_555
C18 H17B 2.7271 no .
C18 H17C 2.8366 no .
C19 H16A 2.3990 no .
C19 H16B 3.5117 no .
C19 H17A 2.4662 no .
C19 H17C 3.5573 no .
C19 H20 2.7648 no .
C19 H26 2.9982 no .
C20 H17A 2.9769 no .
C20 H17B 3.5333 no .
C20 H19A 3.2757 no .
C20 H19B 2.8607 no .
C20 H20 3.4495 no 4_555
C20 H23 2.8942 no 2_555
C21 H16A 3.0551 no .
C21 H17B 3.4697 no 4_555
C21 H19A 2.6497 no .
C21 H19B 3.0469 no .
C21 H20 3.1009 no .
C21 H23 3.2802 no .
C21 H23 3.3803 no 2_555
C21 H25 3.2109 no .
C21 H30 3.5151 no .
C21 H31 3.2818 no .
C22 H17A 3.4335 no 4_555
C22 H17B 3.5880 no 4_555
C22 H20 3.0793 no .
C22 H20 3.0083 no 4_555
C22 H23 3.0586 no 2_555
C22 H24 3.2174 no .
C22 H26 3.3099 no .
C22 H30 3.1397 no .
C23 H17A 3.3632 no 4_555
C23 H20 3.3284 no 4_555
C23 H25 3.2611 no .
C23 H30 2.9295 no .
C23 H30 3.4814 no 4_555
C24 H17A 3.5370 no 4_555
C24 H26 3.2945 no .
C24 H30 3.1166 no .
C24 H39A 3.4388 no 4_555
C25 H23 3.2801 no .
C25 H30 3.5119 no .
C25 H31 3.2503 no .
C25 H39A 3.3768 no 4_555
C25 H39C 3.5753 no 4_555
C26 H16A 3.0757 no .
C26 H19A 2.8132 no .
C26 H24 3.2717 no .
C26 H31 2.9647 no .
C27 H27 3.0710 no 4_555
C27 H30 3.2123 no 2_555
C27 H34A 3.2580 no .
C27 H34B 2.8789 no .
C27 H37B 2.9868 no .
C27 H39A 3.4749 no .
C28 H24 3.1166 no 2_555
C28 H27 3.1046 no .
C28 H27 3.4445 no 4_555
C28 H30 3.2885 no .
C28 H32 3.2135 no .
C28 H34A 2.6854 no .
C28 H34B 3.0803 no .
C28 H39A 2.9910 no .
C29 H23 3.2757 no 2_555
C29 H24 3.1540 no 2_555
C29 H27 3.0724 no .
C29 H27 2.7830 no 4_555
C29 H30 3.5020 no 2_555
C29 H31 3.2247 no .
C29 H33 3.3137 no .
C30 H23 2.7345 no 2_555
C30 H24 3.1327 no 2_555
C30 H27 3.2953 no 4_555
C30 H32 3.2687 no .
C31 H23 3.2174 no 2_555
C31 H24 3.0035 no 2_555
C31 H33 3.2888 no .
C32 H24 2.9526 no 2_555
C32 H30 3.2882 no .
C33 H24 3.0465 no 2_555
C33 H31 3.2648 no .
C33 H34A 2.8877 no .
C33 H39A 3.2752 no .
C34 H27 2.7339 no .
C34 H33 3.0576 no .
C34 H37A 3.5251 no .
C34 H37B 2.4921 no .
C34 H39A 2.6644 no .
C34 H39B 2.9308 no .
C35 H27 2.7456 no .
C35 H37A 3.1232 no .
C35 H37B 2.6047 no .
C35 H37C 3.2207 no .
C35 H39A 2.6842 no .
C35 H39B 2.8270 no .
C35 H39C 3.2976 no .
C36 H27 2.8216 no .
C36 H34A 3.2766 no .
C36 H34B 2.6169 no .
C36 H39A 3.1984 no 5_556
C36 H39B 3.0825 no 5_556
C36 H39C 2.5577 no 5_556
C37 H27 2.8816 no .
C37 H34B 2.5645 no .
C37 H39B 3.4217 no 5_556
C37 H39C 2.3987 no 5_556
C38 H34A 2.6173 no .
C38 H34B 3.2745 no .
C38 H37A 2.8266 no 5_556
C38 H37B 3.3136 no 5_556
C38 H37C 2.7045 no 5_556
C39 H25 3.4202 no 2_555
C39 H34A 2.5329 no .
C39 H37A 2.9289 no 5_556
C39 H37C 2.7235 no 5_556
H1 H8A 3.5851 no .
H1 H8B 3.3359 no .
H1 H15A 2.9549 no .
H1 H18C 3.5030 no .
H4 H4 2.5303 no 2_555
H4 H4 3.5784 no 3_555
H4 H4 2.5303 no 4_555
H4 H5 2.3277 no .
H5 H6 2.3336 no .
H6 H7 2.3402 no .
H7 H8A 2.5760 no .
H7 H8B 3.0077 no .
H8A H15A 3.4950 no .
H8A H18A 2.8919 no .
H8A H18B 3.4293 no .
H8A H18C 1.9739 no .
H8B H15A 2.0957 no .
H8B H15B 3.4303 no .
H8B H15C 2.4895 no .
H8B H18C 3.3422 no .
H15A H16C 3.5759 no .
H15A H18B 3.5920 no 4_555
H15B H16A 3.4832 no .
H15B H16B 2.5535 no .
H15B H16C 2.1465 no .
H15B H18A 3.3053 no 4_555
H15B H18B 2.5391 no 4_555
H15B H18C 3.0118 no 4_555
H15C H16B 2.9275 no .
H15C H16C 3.3105 no .
H16A H17B 3.1018 no 4_555
H16A H19A 1.8916 no .
H16A H19B 3.3264 no .
H16A H26 2.7276 no .
H16B H19A 2.9751 no .
H16C H17B 2.5838 no 4_555
H16C H17C 3.2733 no 4_555
H16C H18A 2.9743 no 4_555
H16C H18B 2.1790 no 4_555
H16C H18C 3.5245 no 4_555
H16C H19A 3.3635 no .
H17A H19A 3.3532 no .
H17A H19B 1.8819 no .
H17A H20 2.5668 no .
H17B H18A 2.8931 no .
H17B H18B 2.2418 no .
H17B H19B 3.3415 no .
H17B H20 2.7422 no .
H17C H18A 2.5098 no .
H17C H18B 2.8291 no .
H17C H19B 3.0067 no .
H19A H26 2.3750 no .
H19B H20 3.0070 no .
H19B H26 3.4512 no .
H20 H23 3.2567 no 2_555
H23 H24 2.3240 no .
H23 H30 3.2266 no .
H23 H30 2.6291 no 4_555
H23 H31 3.4178 no 4_555
H24 H25 2.3142 no .
H24 H30 3.5064 no .
H24 H31 3.5083 no 4_555
H24 H32 3.4240 no 4_555
H24 H33 3.5690 no 4_555
H24 H39A 3.0999 no 4_555
H25 H26 2.3521 no .
H25 H31 3.5654 no .
H25 H39A 2.9887 no 4_555
H25 H39C 2.9856 no 4_555
H26 H31 3.1225 no .
H27 H27 3.5213 no 2_555
H27 H27 3.5213 no 4_555
H27 H30 3.4075 no 2_555
H27 H34B 3.0088 no .
H27 H37B 2.5618 no .
H27 H37C 2.8468 no .
H30 H31 2.3359 no .
H31 H32 2.3050 no .
H31 H39C 3.4717 no 4_555
H32 H33 2.3484 no .
H33 H34A 2.4685 no .
H33 H34B 3.4845 no .
H33 H39A 3.1937 no .
H33 H39B 3.5571 no .
H34A H37B 3.3841 no .
H34A H39A 2.3882 no .
H34A H39B 2.3056 no .
H34A H39C 3.5089 no .
H34B H37A 2.9607 no .
H34B H37B 1.9167 no .
H34B H37C 3.3883 no .
H34B H37C 3.5723 no 4_555
H37A H39A 3.5064 no 5_556
H37A H39C 2.2504 no 5_556
H37B H37C 3.2525 no 4_555
H37B H39C 3.3718 no 5_556
H37C H39B 2.9973 no 5_556
H37C H39C 2.1633 no 5_556
Cl3 H7 2.7031 no .
Cl3 H7 2.7031 no 3_455
Cl3 H7 2.7031 no 6_455
Cl3 H7 2.7031 no 8_555
Cl3 H8A 2.6160 no .
Cl3 H8A 2.6160 no 3_455
Cl3 H8A 2.6160 no 6_455
Cl3 H8A 2.6160 no 8_555
Cl3 H18C 3.3908 no .
Cl3 H18C 3.3908 no 3_455
Cl3 H18C 3.3908 no 6_455
Cl3 H18C 3.3908 no 8_555
Cl4A H33 2.7025 no .
Cl4A H33 2.7025 no 3_455
Cl4A H33 2.7025 no 6_456
Cl4A H33 2.7025 no 8_556
Cl4A H34A 2.7554 no .
Cl4A H34A 2.7554 no 3_455
Cl4A H34A 2.7554 no 6_456
Cl4A H34A 2.7554 no 8_556
Cl4A H39B 3.4645 no .
Cl4A H39B 3.4645 no 3_455
Cl4A H39B 3.4645 no 6_456
Cl4A H39B 3.4645 no 8_556
Cl5B H33 3.0954 no .
Cl5B H33 3.0954 no 3_455
Cl5B H33 2.3812 no 6_456
Cl5B H33 2.3812 no 8_556
Cl5B H34A 2.8738 no .
Cl5B H34A 2.8738 no 3_455
Cl5B H34A 2.7513 no 6_456
Cl5B H34A 2.7513 no 8_556
Cl5B H39B 3.2416 no 6_456
Cl5B H39B 3.2416 no 8_556
Cl6 H4 3.2704 no .
Cl6 H4 3.2704 no 2_555
Cl6 H4 3.2704 no 3_555
Cl6 H4 3.2704 no 4_555
Cl7 H5 3.1141 no .
Cl7 H16A 3.0165 no 6_455
Cl7 H16B 3.0707 no 6_455
Cl7 H19A 2.8416 no 6_455
Cl7 H26 3.0688 no 6_455
O1 H1 3.4912 no 3_555
O1 H1 3.1778 no 4_555
O1 H16C 3.4137 no 4_555
O1 H17B 2.7522 no 3_555
O1 H18B 2.7335 no 3_555
O1 H20 2.8507 no 3_555
O1 H20 3.0779 no 4_555
O2 H26 2.8210 no 5_566
O2 H37A 2.9399 no 4_555
O3 H24 3.3393 no 5_566
O3 H25 2.7676 no 5_566
O3 H32 2.5001 no 6_456
O3 H33 2.9903 no 6_456
O3 H33 3.3347 no 8_556
O3 H39A 2.9108 no 8_556
O3 H39B 2.7972 no 8_556
O3 H39C 3.1659 no 8_556
O4 H5 3.3242 no .
O4 H19A 3.4239 no 6_455
O4 H19B 3.5587 no 6_455
O4 H26 3.2648 no 5_565
O5 H25 3.0559 no 5_566
O5 H32 2.9889 no 6_456
O5 H37A 3.2009 no .
O5 H37B 3.4122 no .
O5 H37C 3.5688 no 4_555
O5 H39C 2.9860 no 8_556
O6A H17A 3.4196 no 6_456
O6A H19B 3.1128 no 6_456
O6A H25 3.1820 no 5_566
O7B H25 3.4132 no 5_566
O7B H25 3.4132 no 7_446
N1 H15C 3.5954 no 5_565
N2 H15B 3.4935 no 5_565
N2 H15C 3.2413 no 5_565
N7 H27 2.8636 no .
N7 H27 2.8636 no 2_555
N7 H27 2.8636 no 3_555
N7 H27 2.8636 no 4_555
N7 H37B 3.4119 no .
N7 H37B 3.4119 no 2_555
N7 H37B 3.4119 no 3_555
N7 H37B 3.4119 no 4_555
N7 H37C 3.3172 no .
N7 H37C 3.3172 no 2_555
N7 H37C 3.3172 no 3_555
N7 H37C 3.3172 no 4_555
C1 H15C 3.4656 no 5_565
C2 H15B 3.1721 no 5_565
C2 H15C 3.1976 no 5_565
C3 H15C 3.4124 no 5_565
C3 H15C 3.3447 no 6_455
C4 H15C 3.0306 no 6_455
C5 H15C 3.1670 no 6_455
C5 H16B 3.4401 no 5_565
C5 H16B 3.2476 no 6_455
C6 H15C 3.5894 no 6_455
C6 H16B 3.4916 no 5_565
C6 H16C 3.5794 no 5_565
C6 H18A 3.2323 no 8_555
C7 H8A 3.3033 no 6_455
C7 H8B 3.4049 no 6_455
C7 H15B 3.0854 no 5_565
C7 H18A 2.9851 no 8_555
C7 H18C 3.4578 no 8_555
C8 H15A 3.4890 no 5_565
C9 H6 3.2918 no 8_555
C10 H5 3.5221 no 8_555
C10 H6 3.5136 no 8_555
C11 H5 3.1827 no 8_555
C12 H5 3.5941 no 8_555
C12 H6 3.4724 no 8_555
C13 H6 3.3221 no 8_555
C14 H6 3.2248 no 8_555
C15 H8B 3.1262 no 5_565
C15 H15A 2.9448 no 5_565
C16 H5 3.3224 no 8_555
C18 H7 2.9532 no 6_455
C31 H37A 3.0945 no 8_556
C32 H34B 3.3345 no 8_556
C32 H37A 2.9922 no 8_556
C33 H34A 3.2740 no 8_556
C33 H34B 3.3900 no 8_556
C34 H33 3.2467 no 6_456
C34 H39B 3.2342 no 8_556
C35 H33 3.5344 no 6_456
C36 H32 3.5346 no 6_456
C37 H32 3.2500 no 6_456
C39 H34B 3.4013 no 6_456
C40 H27 3.5659 no .
C40 H27 3.5659 no 2_555
C40 H27 3.5659 no 3_555
C40 H27 3.5659 no 4_555
C40 H37B 3.2710 no .
C40 H37B 3.2710 no 2_555
C40 H37B 3.2710 no 3_555
C40 H37B 3.2710 no 4_555
C40 H37C 3.0908 no .
C40 H37C 3.0908 no 2_555
C40 H37C 3.0908 no 3_555
C40 H37C 3.0908 no 4_555
C41 H37C 3.3943 no .
C41 H37C 3.3943 no 2_555
C41 H37C 3.3943 no 3_555
C41 H37C 3.3943 no 4_555
H1 O1 3.1778 no 2_555
H1 O1 3.4912 no 3_555
H4 Cl6 3.2704 no .
H4 H15C 3.2767 no 6_455
H4 H16B 3.4433 no 6_455
H5 Cl7 3.1141 no .
H5 O4 3.3242 no .
H5 C10 3.5221 no 6_455
H5 C11 3.1827 no 6_455
H5 C12 3.5941 no 6_455
H5 C16 3.3224 no 6_455
H5 H15C 3.5011 no 6_455
H5 H16B 2.7182 no 6_455
H5 H19A 3.5819 no 6_455
H6 C9 3.2918 no 6_455
H6 C10 3.5136 no 6_455
H6 C12 3.4724 no 6_455
H6 C13 3.3221 no 6_455
H6 C14 3.2248 no 6_455
H6 H16C 3.5537 no 5_565
H6 H18A 2.8570 no 8_555
H7 Cl3 2.7031 no .
H7 C18 2.9532 no 8_555
H7 H8A 3.0162 no 6_455
H7 H8B 3.5258 no 6_455
H7 H15B 3.1765 no 5_565
H7 H18A 2.3984 no 8_555
H7 H18B 3.3498 no 8_555
H7 H18C 2.7227 no 8_555
H8A Cl3 2.6160 no .
H8A C7 3.3033 no 8_555
H8A H7 3.0162 no 8_555
H8B C7 3.4049 no 8_555
H8B C15 3.1262 no 5_565
H8B H7 3.5258 no 8_555
H8B H15A 2.6428 no 5_565
H8B H15B 2.9990 no 5_565
H8B H15C 3.2382 no 5_565
H8B H18C 3.3415 no 8_555
H15A C8 3.4890 no 5_565
H15A C15 2.9448 no 5_565
H15A H8B 2.6428 no 5_565
H15A H15A 2.2637 no 5_565
H15A H15B 3.4566 no 5_565
H15A H15C 2.8055 no 5_565
H15B N2 3.4935 no 5_565
H15B C2 3.1721 no 5_565
H15B C7 3.0854 no 5_565
H15B H7 3.1765 no 5_565
H15B H8B 2.9990 no 5_565
H15B H15A 3.4566 no 5_565
H15C N1 3.5954 no 5_565
H15C N2 3.2413 no 5_565
H15C C1 3.4656 no 5_565
H15C C2 3.1976 no 5_565
H15C C3 3.4124 no 5_565
H15C C3 3.3447 no 8_555
H15C C4 3.0306 no 8_555
H15C C5 3.1670 no 8_555
H15C C6 3.5894 no 8_555
H15C H4 3.2767 no 8_555
H15C H5 3.5011 no 8_555
H15C H8B 3.2382 no 5_565
H15C H15A 2.8055 no 5_565
H16A Cl7 3.0165 no 8_555
H16B Cl7 3.0707 no 8_555
H16B C5 3.4401 no 5_565
H16B C5 3.2476 no 8_555
H16B C6 3.4916 no 5_565
H16B H4 3.4433 no 8_555
H16B H5 2.7182 no 8_555
H16C O1 3.4137 no 2_555
H16C C6 3.5794 no 5_565
H16C H6 3.5537 no 5_565
H17A O6A 3.4196 no 8_556
H17B O1 2.7522 no 3_555
H18A C6 3.2323 no 6_455
H18A C7 2.9851 no 6_455
H18A H6 2.8570 no 6_455
H18A H7 2.3984 no 6_455
H18B O1 2.7335 no 3_555
H18B H7 3.3498 no 6_455
H18C Cl3 3.3908 no .
H18C C7 3.4578 no 6_455
H18C H7 2.7227 no 6_455
H18C H8B 3.3415 no 6_455
H19A Cl7 2.8416 no 8_555
H19A O4 3.4239 no 8_555
H19A H5 3.5819 no 8_555
H19B O4 3.5587 no 8_555
H19B O6A 3.1128 no 8_556
H20 O1 3.0779 no 2_555
H20 O1 2.8507 no 3_555
H24 O3 3.3393 no 5_566
H25 O3 2.7676 no 5_566
H25 O5 3.0559 no 5_566
H25 O6A 3.1820 no 5_566
H25 O7B 3.4132 no 5_566
H26 Cl7 3.0688 no 8_555
H26 O2 2.8210 no 5_566
H26 O4 3.2648 no 5_565
H27 N7 2.8636 no .
H27 C40 3.5659 no .
H31 H37A 2.8317 no 8_556
H32 O3 2.5001 no 8_556
H32 O5 2.9889 no 8_556
H32 C36 3.5346 no 8_556
H32 C37 3.2500 no 8_556
H32 H34B 2.9526 no 8_556
H32 H37A 2.6576 no 8_556
H32 H37B 3.2354 no 8_556
H33 Cl4A 2.7025 no .
H33 Cl5B 3.0954 no .
H33 Cl5B 2.3812 no 6_456
H33 O3 3.3347 no 6_456
H33 O3 2.9903 no 8_556
H33 C34 3.2467 no 8_556
H33 C35 3.5344 no 8_556
H33 H34A 2.7531 no 8_556
H33 H34B 3.0840 no 8_556
H33 H39B 3.4750 no 8_556
H34A Cl4A 2.7554 no .
H34A Cl5B 2.8738 no .
H34A Cl5B 2.7513 no 6_456
H34A C33 3.2740 no 6_456
H34A H33 2.7531 no 6_456
H34A H39B 3.2038 no 8_556
H34B C32 3.3345 no 6_456
H34B C33 3.3900 no 6_456
H34B C39 3.4013 no 8_556
H34B H32 2.9526 no 6_456
H34B H33 3.0840 no 6_456
H34B H39B 2.5623 no 8_556
H34B H39C 3.4988 no 8_556
H37A O2 2.9399 no 2_555
H37A O5 3.2009 no .
H37A C31 3.0945 no 6_456
H37A C32 2.9922 no 6_456
H37A H31 2.8317 no 6_456
H37A H32 2.6576 no 6_456
H37B O5 3.4122 no .
H37B N7 3.4119 no .
H37B C40 3.2710 no .
H37B H32 3.2354 no 6_456
H37C O5 3.5688 no 2_555
H37C N7 3.3172 no .
H37C C40 3.0908 no .
H37C C41 3.3943 no .
H39A O3 2.9108 no 6_456
H39B Cl4A 3.4645 no .
H39B Cl5B 3.2416 no 6_456
H39B O3 2.7972 no 6_456
H39B C34 3.2342 no 6_456
H39B H33 3.4750 no 6_456
H39B H34A 3.2038 no 6_456
H39B H34B 2.5623 no 6_456
H39C O3 3.1659 no 6_456
H39C O5 2.9860 no 6_456
H39C H34B 3.4988 no 6_456

loop_
_geom_torsion_atom_site_label_1
_geom_torsion_atom_site_label_2
_geom_torsion_atom_site_label_3
_geom_torsion_atom_site_label_4
_geom_torsion
_geom_torsion_publ_flag
_geom_torsion_site_symmetry_1
_geom_torsion_site_symmetry_3
_geom_torsion_site_symmetry_4
Cl1 Cu1 N1 C1 21.1(3) no . . .
Cl1 Cu1 N1 C3 -155.3(2) no . . .
Cl1 Cu1 N1 C1 21.1(3) no . 2_555 2_555
Cl1 Cu1 N1 C3 -155.3(2) no . 2_555 2_555
Cl1 Cu1 N1 C1 21.1(3) no . 3_555 3_555
Cl1 Cu1 N1 C3 -155.3(2) no . 3_555 3_555
Cl1 Cu1 N1 C1 21.1(3) no . 4_555 4_555
Cl1 Cu1 N1 C3 -155.3(2) no . 4_555 4_555
N1 Cu1 N1 C1 -74.9(3) no . 2_555 2_555
N1 Cu1 N1 C3 108.7(3) no . 2_555 2_555
N1 Cu1 N1 C1 117.0(3) no 2_555 . .
N1 Cu1 N1 C3 -59.4(3) no 2_555 . .
N1 Cu1 N1 C1 117.0(3) no . 4_555 4_555
N1 Cu1 N1 C3 -59.4(3) no . 4_555 4_555
N1 Cu1 N1 C1 -74.9(3) no 4_555 . .
N1 Cu1 N1 C3 108.7(3) no 4_555 . .
N1 Cu1 N1 C1 -74.9(3) no 2_555 3_555 3_555
N1 Cu1 N1 C3 108.7(3) no 2_555 3_555 3_555
N1 Cu1 N1 C1 117.0(3) no 3_555 2_555 2_555
N1 Cu1 N1 C3 -59.4(3) no 3_555 2_555 2_555
N1 Cu1 N1 C1 -74.9(3) no 3_555 4_555 4_555
N1 Cu1 N1 C3 108.7(3) no 3_555 4_555 4_555
N1 Cu1 N1 C1 117.0(3) no 4_555 3_555 3_555
N1 Cu1 N1 C3 -59.4(3) no 4_555 3_555 3_555
Cl2 Cu2 N3 C20 -127.0(3) no . . .
Cl2 Cu2 N3 C22 40.7(3) no . . .
Cl2 Cu2 N3 C20 -127.0(3) no . 2_555 2_555
Cl2 Cu2 N3 C22 40.7(3) no . 2_555 2_555
Cl2 Cu2 N3 C20 -127.0(3) no . 3_555 3_555
Cl2 Cu2 N3 C22 40.7(3) no . 3_555 3_555
Cl2 Cu2 N3 C20 -127.0(3) no . 4_555 4_555
Cl2 Cu2 N3 C22 40.7(3) no . 4_555 4_555
N3 Cu2 N3 C20 137.6(3) no . 2_555 2_555
N3 Cu2 N3 C22 -54.7(3) no . 2_555 2_555
N3 Cu2 N3 C20 -31.6(3) no 2_555 . .
N3 Cu2 N3 C22 136.2(3) no 2_555 . .
N3 Cu2 N3 C20 -31.6(3) no . 4_555 4_555
N3 Cu2 N3 C22 136.2(3) no . 4_555 4_555
N3 Cu2 N3 C20 137.6(3) no 4_555 . .
N3 Cu2 N3 C22 -54.7(3) no 4_555 . .
N3 Cu2 N3 C20 137.6(3) no 2_555 3_555 3_555
N3 Cu2 N3 C22 -54.7(3) no 2_555 3_555 3_555
N3 Cu2 N3 C20 -31.6(3) no 3_555 2_555 2_555
N3 Cu2 N3 C22 136.2(3) no 3_555 2_555 2_555
N3 Cu2 N3 C20 137.6(3) no 3_555 4_555 4_555
N3 Cu2 N3 C22 -54.7(3) no 3_555 4_555 4_555
N3 Cu2 N3 C20 -31.6(3) no 4_555 3_555 3_555
N3 Cu2 N3 C22 136.2(3) no 4_555 3_555 3_555
Cl2 Cu3 N5 C27 135.7(3) no . . .
Cl2 Cu3 N5 C29 -50.0(3) no . . .
Cl2 Cu3 N5 C27 135.7(3) no . 2_555 2_555
Cl2 Cu3 N5 C29 -50.0(3) no . 2_555 2_555
Cl2 Cu3 N5 C27 135.7(3) no . 3_555 3_555
Cl2 Cu3 N5 C29 -50.0(3) no . 3_555 3_555
Cl2 Cu3 N5 C27 135.7(3) no . 4_555 4_555
Cl2 Cu3 N5 C29 -50.0(3) no . 4_555 4_555
N5 Cu3 N5 C27 -124.8(3) no . 2_555 2_555
N5 Cu3 N5 C29 49.5(3) no . 2_555 2_555
N5 Cu3 N5 C27 36.2(3) no 2_555 . .
N5 Cu3 N5 C29 -149.5(3) no 2_555 . .
N5 Cu3 N5 C27 36.2(3) no . 4_555 4_555
N5 Cu3 N5 C29 -149.5(3) no . 4_555 4_555
N5 Cu3 N5 C27 -124.8(3) no 4_555 . .
N5 Cu3 N5 C29 49.5(3) no 4_555 . .
N5 Cu3 N5 C27 -124.8(3) no 2_555 3_555 3_555
N5 Cu3 N5 C29 49.5(3) no 2_555 3_555 3_555
N5 Cu3 N5 C27 36.2(3) no 3_555 2_555 2_555
N5 Cu3 N5 C29 -149.5(3) no 3_555 2_555 2_555
N5 Cu3 N5 C27 -124.8(3) no 3_555 4_555 4_555
N5 Cu3 N5 C29 49.5(3) no 3_555 4_555 4_555
N5 Cu3 N5 C27 36.2(3) no 4_555 3_555 3_555
N5 Cu3 N5 C29 -149.5(3) no 4_555 3_555 3_555
Cu1 N1 C1 N2 -176.71(18) no . . .
Cu1 N1 C3 C2 176.57(18) no . . .
Cu1 N1 C3 C4 -6.0(5) no . . .
C1 N1 C3 C2 -0.4(4) no . . .
C1 N1 C3 C4 177.0(3) no . . .
C3 N1 C1 N2 0.4(4) no . . .
C1 N2 C2 C3 -0.0(4) no . . .
C1 N2 C2 C7 -179.4(3) no . . .
C2 N2 C1 N1 -0.3(4) no . . .
C1 N2 C8 C9 -18.1(5) no . . .
C8 N2 C1 N1 -174.4(3) no . . .
C2 N2 C8 C9 168.7(3) no . . .
C8 N2 C2 C3 174.4(3) no . . .
C8 N2 C2 C7 -5.1(6) no . . .
Cu2 N3 C20 N4 169.0(2) no . . .
Cu2 N3 C22 C21 -168.5(2) no . . .
Cu2 N3 C22 C23 11.1(6) no . . .
C20 N3 C22 C21 1.1(4) no . . .
C20 N3 C22 C23 -179.4(4) no . . .
C22 N3 C20 N4 -1.1(5) no . . .
C19 N4 C20 N3 -172.1(3) no . . .
C20 N4 C19 C12 -47.7(5) no . . .
C19 N4 C21 C22 172.9(3) no . . .
C19 N4 C21 C26 -8.0(6) no . . .
C21 N4 C19 C12 140.9(4) no . . .
C20 N4 C21 C22 0.0(4) no . . .
C20 N4 C21 C26 179.2(4) no . . .
C21 N4 C20 N3 0.7(5) no . . .
Cu3 N5 C27 N6 175.4(3) no . . .
Cu3 N5 C29 C28 -174.9(3) no . . .
Cu3 N5 C29 C30 4.4(7) no . . .
C27 N5 C29 C28 0.1(5) no . . .
C27 N5 C29 C30 179.4(4) no . . .
C29 N5 C27 N6 -0.4(5) no . . .
C27 N6 C28 C29 -0.4(4) no . . .
C27 N6 C28 C33 178.3(4) no . . .
C28 N6 C27 N5 0.5(5) no . . .
C27 N6 C34 C35 -41.4(6) no . . .
C34 N6 C27 N5 -178.8(4) no . . .
C28 N6 C34 C35 139.5(4) no . . .
C34 N6 C28 C29 178.9(4) no . . .
C34 N6 C28 C33 -2.4(7) no . . .
N2 C2 C3 N1 0.2(4) no . . .
N2 C2 C3 C4 -177.5(3) no . . .
N2 C2 C7 C6 177.0(3) no . . .
C3 C2 C7 C6 -2.3(5) no . . .
C7 C2 C3 N1 179.7(3) no . . .
C7 C2 C3 C4 2.0(5) no . . .
N1 C3 C4 C5 -177.2(3) no . . .
C2 C3 C4 C5 -0.1(5) no . . .
C3 C4 C5 C6 -1.4(6) no . . .
C4 C5 C6 C7 1.0(6) no . . .
C5 C6 C7 C2 0.9(5) no . . .
N2 C8 C9 C10 98.6(4) no . . .
N2 C8 C9 C14 -85.8(4) no . . .
C8 C9 C10 C11 172.6(3) no . . .
C8 C9 C10 C15 -6.4(5) no . . .
C8 C9 C14 C13 -172.7(3) no . . .
C8 C9 C14 C18 8.1(5) no . . .
C10 C9 C14 C13 2.8(6) no . . .
C10 C9 C14 C18 -176.3(3) no . . .
C14 C9 C10 C11 -2.9(5) no . . .
C14 C9 C10 C15 178.1(3) no . . .
C9 C10 C11 C12 0.2(5) no . . .
C9 C10 C11 C16 -178.6(3) no . . .
C15 C10 C11 C12 179.1(3) no . . .
C15 C10 C11 C16 0.4(5) no . . .
C10 C11 C12 C13 2.7(5) no . . .
C10 C11 C12 C19 -177.9(3) no . . .
C16 C11 C12 C13 -178.6(3) no . . .
C16 C11 C12 C19 0.9(5) no . . .
C11 C12 C13 C14 -2.7(6) no . . .
C11 C12 C13 C17 176.9(3) no . . .
C11 C12 C19 N4 -85.2(4) no . . .
C13 C12 C19 N4 94.3(4) no . . .
C19 C12 C13 C14 177.8(3) no . . .
C19 C12 C13 C17 -2.5(6) no . . .
C12 C13 C14 C9 -0.0(6) no . . .
C12 C13 C14 C18 179.2(3) no . . .
C17 C13 C14 C9 -179.7(4) no . . .
C17 C13 C14 C18 -0.5(6) no . . .
N4 C21 C22 N3 -0.7(4) no . . .
N4 C21 C22 C23 179.7(3) no . . .
N4 C21 C26 C25 -179.3(4) no . . .
C22 C21 C26 C25 -0.3(6) no . . .
C26 C21 C22 N3 -179.9(4) no . . .
C26 C21 C22 C23 0.5(6) no . . .
N3 C22 C23 C24 -179.8(4) no . . .
C21 C22 C23 C24 -0.3(6) no . . .
C22 C23 C24 C25 -0.0(7) no . . .
C23 C24 C25 C26 0.2(7) no . . .
C24 C25 C26 C21 -0.1(7) no . . .
N6 C28 C29 N5 0.2(5) no . . .
N6 C28 C29 C30 -179.2(4) no . . .
N6 C28 C33 C32 -179.4(4) no . . .
C29 C28 C33 C32 -0.9(6) no . . .
C33 C28 C29 N5 -178.6(4) no . . .
C33 C28 C29 C30 2.0(7) no . . .
N5 C29 C30 C31 179.3(4) no . . .
C28 C29 C30 C31 -1.5(6) no . . .
C29 C30 C31 C32 0.1(7) no . . .
C30 C31 C32 C33 1.0(8) no . . .
C31 C32 C33 C28 -0.6(7) no . . .
N6 C34 C35 C36 94.8(5) no . . .
N6 C34 C35 C38 -84.5(5) no . . .
C34 C35 C36 C37 -1.5(6) no . . .
C34 C35 C36 C38 179.2(4) no . . 5_556
C34 C35 C38 C36 -179.1(4) no . . 5_556
C34 C35 C38 C39 1.9(6) no . . .
C36 C35 C38 C36 1.6(6) no . . 5_556
C36 C35 C38 C39 -177.4(4) no . . .
C38 C35 C36 C37 177.8(4) no . . .
C38 C35 C36 C38 -1.6(6) no . . 5_556
C35 C36 C38 C35 1.6(6) no . 5_556 5_556
C35 C36 C38 C39 -177.4(4) no . 5_556 5_556
C37 C36 C38 C35 -177.8(4) no . 5_556 5_556
C37 C36 C38 C39 3.2(6) no . 5_556 5_556
